data_7055193
loop_
_publ_author_name
'Mamada, Masashi'
'Fujita, Harunori'
'Kakita, Kazuaki'
'Shima, Hidetaka'
'Yoneda, Yasuhiro'
'Tanaka, Yasuhiro'
'Tokito, Shizuo'

_publ_section_title
;
 Crystal structure and modeled charge carrier mobility of
 benzobis(thiadiazole) derivatives
;
_journal_issue 2
_journal_name_full 'New J. Chem.'
_journal_page_first 1403
_journal_paper_doi 10.1039/C5NJ02302E
_journal_volume 40
_journal_year 2016
_chemical_formula_moiety 'C28 H12 F6 N4 O2 S4'
_chemical_formula_sum 'C28 H12 F6 N4 O2 S4'
_chemical_formula_weight 678.66
_space_group_crystal_system triclinic
_space_group_IT_number 2
_space_group_name_Hall '-P 1'
_space_group_name_H-M_alt 'P -1'
_symmetry_space_group_name_Hall '-P 1'
_symmetry_space_group_name_H-M 'P -1'
_atom_sites_solution_hydrogens geom
_atom_sites_solution_primary direct
_atom_sites_solution_secondary difmap
_audit_creation_method SHELXL-2014/7
_audit_update_record
;
2015-10-16 deposited with the CCDC.
2015-11-25 downloaded from the CCDC.
;
_cell_angle_alpha 96.69(3)
_cell_angle_beta 94.33(4)
_cell_angle_gamma 103.15(3)
_cell_formula_units_Z 1
_cell_length_a 4.8806(19)
_cell_length_b 6.618(3)
_cell_length_c 20.996(10)
_cell_measurement_reflns_used 24
_cell_measurement_temperature 299(2)
_cell_measurement_theta_max 29.6
_cell_measurement_theta_min 25.2
_cell_volume 652.2(5)
_computing_cell_refinement WinAFC
_computing_data_collection WinAFC
_computing_data_reduction CrystalStructure
_computing_molecular_graphics 'PLATON (Spek, 2009)'
_computing_publication_material 'Yadokari-XG 2009 (Wakita, Kabuto et al., 2009)'
_computing_structure_refinement 'SHELXL-2014/7 (Sheldrick, 2014)'
_computing_structure_solution 'SHELXS-97 (Sheldrick, 1990)'
_diffrn_ambient_temperature 299(2)
_diffrn_measured_fraction_theta_full 1.000
_diffrn_measured_fraction_theta_max 0.999
_diffrn_measurement_device_type 'Rigaku AFC7R'
_diffrn_measurement_method \w-2\q
_diffrn_radiation_monochromator graphite
_diffrn_radiation_type CuK\a
_diffrn_radiation_wavelength 1.54178
_diffrn_reflns_av_R_equivalents 0.0317
_diffrn_reflns_av_unetI/netI 0.0540
_diffrn_reflns_laue_measured_fraction_full 1.000
_diffrn_reflns_laue_measured_fraction_max 0.999
_diffrn_reflns_limit_h_max 0
_diffrn_reflns_limit_h_min -5
_diffrn_reflns_limit_k_max 7
_diffrn_reflns_limit_k_min -7
_diffrn_reflns_limit_l_max 25
_diffrn_reflns_limit_l_min -25
_diffrn_reflns_number 5328
_diffrn_reflns_point_group_measured_fraction_full 1.000
_diffrn_reflns_point_group_measured_fraction_max 0.999
_diffrn_reflns_theta_full 67.679
_diffrn_reflns_theta_max 67.886
_diffrn_reflns_theta_min 2.130
_diffrn_standards_decay_% -0.29
_diffrn_standards_interval_count 150
_diffrn_standards_number 3
_exptl_absorpt_coefficient_mu 4.093
_exptl_absorpt_correction_T_max 0.960
_exptl_absorpt_correction_T_min 0.652
_exptl_absorpt_correction_type psi-scan
_exptl_absorpt_process_details '(North, Phillips & Mathews, 1968)'
_exptl_crystal_colour Green
_exptl_crystal_density_diffrn 1.728
_exptl_crystal_density_meas ?
_exptl_crystal_description Platelet
_exptl_crystal_F_000 342
_exptl_crystal_size_max 0.50
_exptl_crystal_size_mid 0.20
_exptl_crystal_size_min 0.01
_refine_diff_density_max 0.895
_refine_diff_density_min -0.556
_refine_diff_density_rms 0.105
_refine_ls_extinction_method none
_refine_ls_goodness_of_fit_ref 1.059
_refine_ls_hydrogen_treatment constr
_refine_ls_matrix_type full
_refine_ls_number_parameters 199
_refine_ls_number_reflns 2361
_refine_ls_number_restraints 0
_refine_ls_restrained_S_all 1.059
_refine_ls_R_factor_all 0.1200
_refine_ls_R_factor_gt 0.0676
_refine_ls_shift/su_max 0.000
_refine_ls_shift/su_mean 0.000
_refine_ls_structure_factor_coef Fsqd
_refine_ls_weighting_details 'w=1/[\s^2^(Fo^2^)+(0.1366P)^2^+0.6429P] where P=(Fo^2^+2Fc^2^)/3'
_refine_ls_weighting_scheme calc
_refine_ls_wR_factor_gt 0.1937
_refine_ls_wR_factor_ref 0.2278
_reflns_Friedel_coverage 0.000
_reflns_number_gt 1485
_reflns_number_total 2361
_reflns_threshold_expression 'I > 2\s(I)'
_cod_data_source_file c5nj02302e2.cif
_cod_data_source_block 5-mOCF
_cod_depositor_comments
;
The following automatic conversions were performed:

'_exptl_crystal_density_meas' value 'not measured' was changed to '?'
- the value is perceived as not measured.

Automatic conversion script
Id: cif_fix_values 4268 2015-11-12 08:31:59Z antanas 

 Adding full bibliography for 7055189--7055194.cif.
;
_cod_database_code 7055193
_shelx_shelxl_version_number 2014/7
_shelx_space_group_comment
;
The symmetry employed for this shelxl refinement is uniquely defined
by the following loop, which should always be used as a source of
symmetry information in preference to the above space-group names.
They are only intended as comments.
;
_shelx_estimated_absorpt_t_min 0.234
_shelx_estimated_absorpt_t_max 0.960

loop_
_space_group_symop_operation_xyz
'x, y, z'
'-x, -y, -z'

loop_
_atom_site_label
_atom_site_type_symbol
_atom_site_fract_x
_atom_site_fract_y
_atom_site_fract_z
_atom_site_U_iso_or_equiv
_atom_site_adp_type
_atom_site_occupancy
_atom_site_site_symmetry_order
_atom_site_calc_flag
_atom_site_refinement_flags_posn
_atom_site_refinement_flags_adp
S1 S 0.3271(3) 0.6434(2) 0.56150(7) 0.0488(4) Uani 1 1 d . .
S2 S 0.3408(3) 0.6840(2) 0.35432(7) 0.0478(4) Uani 1 1 d . .
F1 F 0.9928(15) 0.8948(11) 0.0935(3) 0.128(2) Uani 1 1 d . .
F2 F 0.6012(15) 0.8609(10) 0.0514(3) 0.129(2) Uani 1 1 d . .
F3 F 0.8764(17) 0.7573(9) -0.0057(3) 0.132(3) Uani 1 1 d . .
O1 O 0.7123(18) 0.5731(8) 0.0658(3) 0.108(2) Uani 1 1 d . .
N1 N 0.2994(10) 0.6944(7) 0.4896(2) 0.0453(11) Uani 1 1 d . .
N2 N 0.1636(10) 0.7966(7) 0.5974(2) 0.0470(11) Uani 1 1 d . .
C1 C 0.1498(11) 0.8474(7) 0.4897(3) 0.0412(12) Uani 1 1 d . .
C2 C 0.0716(11) 0.9083(7) 0.5527(2) 0.0397(11) Uani 1 1 d . .
C3 C 0.0820(11) 0.9356(8) 0.4337(3) 0.0414(11) Uani 1 1 d . .
C4 C 0.1598(12) 0.8788(8) 0.3707(3) 0.0428(12) Uani 1 1 d . .
C5 C 0.1178(15) 0.9661(10) 0.3152(3) 0.0577(15) Uani 1 1 d . .
H5 H 0.0252 1.0739 0.3134 0.069 Uiso 1 1 calc R U
C6 C 0.2273(14) 0.8779(10) 0.2619(3) 0.0554(15) Uani 1 1 d . .
H6 H 0.2145 0.9216 0.2215 0.067 Uiso 1 1 calc R U
C7 C 0.3535(12) 0.7229(8) 0.2748(3) 0.0465(12) Uani 1 1 d . .
C8 C 0.4966(13) 0.5973(8) 0.2311(3) 0.0486(13) Uani 1 1 d . .
C9 C 0.5331(16) 0.6485(9) 0.1700(3) 0.0614(17) Uani 1 1 d . .
H9 H 0.4642 0.7575 0.1560 0.074 Uiso 1 1 calc R U
C10 C 0.6740(17) 0.5353(10) 0.1295(3) 0.0653(18) Uani 1 1 d . .
C11 C 0.7699(17) 0.3704(10) 0.1470(3) 0.0692(19) Uani 1 1 d . .
H11 H 0.8621 0.2955 0.1191 0.083 Uiso 1 1 calc R U
C12 C 0.7254(18) 0.3184(11) 0.2079(3) 0.072(2) Uani 1 1 d . .
H12 H 0.7883 0.2058 0.2210 0.086 Uiso 1 1 calc R U
C13 C 0.5903(15) 0.4288(10) 0.2494(3) 0.0614(16) Uani 1 1 d . .
H13 H 0.5620 0.3899 0.2900 0.074 Uiso 1 1 calc R U
C14 C 0.805(2) 0.7585(12) 0.0509(4) 0.079(2) Uani 1 1 d . .

loop_
_atom_site_aniso_label
_atom_site_aniso_U_11
_atom_site_aniso_U_22
_atom_site_aniso_U_33
_atom_site_aniso_U_23
_atom_site_aniso_U_13
_atom_site_aniso_U_12
S1 0.0614(9) 0.0415(7) 0.0512(8) 0.0130(6) 0.0088(6) 0.0240(6)
S2 0.0643(9) 0.0410(7) 0.0457(8) 0.0111(5) 0.0146(6) 0.0230(6)
F1 0.148(6) 0.120(5) 0.105(4) 0.047(4) 0.015(4) -0.009(4)
F2 0.170(6) 0.140(5) 0.120(5) 0.060(4) 0.056(4) 0.092(5)
F3 0.227(7) 0.104(4) 0.089(3) 0.037(3) 0.091(4) 0.054(4)
O1 0.211(8) 0.066(3) 0.060(3) 0.014(2) 0.060(4) 0.044(4)
N1 0.046(3) 0.041(2) 0.051(3) 0.0028(19) 0.008(2) 0.015(2)
N2 0.055(3) 0.041(2) 0.047(2) 0.0107(19) 0.005(2) 0.015(2)
C1 0.047(3) 0.027(2) 0.050(3) 0.007(2) 0.005(2) 0.008(2)
C2 0.048(3) 0.026(2) 0.046(3) 0.0086(19) 0.006(2) 0.008(2)
C3 0.044(3) 0.034(2) 0.045(3) 0.008(2) 0.007(2) 0.004(2)
C4 0.047(3) 0.037(3) 0.046(3) 0.009(2) 0.005(2) 0.012(2)
C5 0.076(4) 0.059(3) 0.049(3) 0.017(3) 0.015(3) 0.032(3)
C6 0.075(4) 0.056(3) 0.043(3) 0.015(3) 0.013(3) 0.026(3)
C7 0.051(3) 0.042(3) 0.048(3) 0.007(2) 0.008(2) 0.014(2)
C8 0.056(3) 0.044(3) 0.045(3) 0.006(2) 0.011(2) 0.009(3)
C9 0.093(5) 0.048(3) 0.050(3) 0.011(3) 0.022(3) 0.025(3)
C10 0.098(5) 0.050(3) 0.050(3) 0.007(3) 0.023(3) 0.015(3)
C11 0.091(5) 0.053(4) 0.068(4) 0.003(3) 0.031(4) 0.021(4)
C12 0.105(6) 0.058(4) 0.071(4) 0.017(3) 0.029(4) 0.047(4)
C13 0.081(5) 0.054(3) 0.058(4) 0.016(3) 0.021(3) 0.025(3)
C14 0.116(7) 0.065(4) 0.063(4) 0.017(4) 0.033(5) 0.022(5)

loop_
_atom_type_symbol
_atom_type_description
_atom_type_scat_dispersion_real
_atom_type_scat_dispersion_imag
_atom_type_scat_source
C C 0.0181 0.0091 'International Tables Vol C Tables 4.2.6.8 and 6.1.1.4'
H H 0.0000 0.0000 'International Tables Vol C Tables 4.2.6.8 and 6.1.1.4'
F F 0.0727 0.0534 'International Tables Vol C Tables 4.2.6.8 and 6.1.1.4'
N N 0.0311 0.0180 'International Tables Vol C Tables 4.2.6.8 and 6.1.1.4'
O O 0.0492 0.0322 'International Tables Vol C Tables 4.2.6.8 and 6.1.1.4'
S S 0.3331 0.5567 'International Tables Vol C Tables 4.2.6.8 and 6.1.1.4'

loop_
_geom_angle_atom_site_label_1
_geom_angle_atom_site_label_2
_geom_angle_atom_site_label_3
_geom_angle
_geom_angle_site_symmetry_1
_geom_angle_site_symmetry_3
N2 S1 N1 102.1(2) . .
C7 S2 C4 92.6(3) . .
C14 O1 C10 122.8(6) . .
C1 N1 S1 106.5(4) . .
C2 N2 S1 107.5(4) . .
N1 C1 C3 123.5(5) . .
N1 C1 C2 112.5(5) . .
C3 C1 C2 124.1(5) . .
N2 C2 C3 124.7(5) . 2_576
N2 C2 C1 111.3(5) . .
C3 C2 C1 124.0(5) 2_576 .
C1 C3 C2 111.9(5) . 2_576
C1 C3 C4 125.0(5) . .
C2 C3 C4 123.1(5) 2_576 .
C5 C4 C3 128.3(5) . .
C5 C4 S2 108.9(4) . .
C3 C4 S2 122.7(4) . .
C4 C5 C6 113.9(5) . .
C4 C5 H5 123.0 . .
C6 C5 H5 123.0 . .
C7 C6 C5 113.6(5) . .
C7 C6 H6 123.2 . .
C5 C6 H6 123.2 . .
C6 C7 C8 128.9(5) . .
C6 C7 S2 110.8(4) . .
C8 C7 S2 120.2(4) . .
C13 C8 C9 118.9(6) . .
C13 C8 C7 122.2(5) . .
C9 C8 C7 118.9(5) . .
C8 C9 C10 119.2(6) . .
C8 C9 H9 120.4 . .
C10 C9 H9 120.4 . .
C11 C10 C9 122.5(6) . .
C11 C10 O1 114.6(6) . .
C9 C10 O1 122.8(6) . .
C10 C11 C12 117.4(6) . .
C10 C11 H11 121.3 . .
C12 C11 H11 121.3 . .
C13 C12 C11 121.6(6) . .
C13 C12 H12 119.2 . .
C11 C12 H12 119.2 . .
C12 C13 C8 120.3(6) . .
C12 C13 H13 119.8 . .
C8 C13 H13 119.8 . .
F3 C14 O1 113.2(7) . .
F3 C14 F2 104.4(7) . .
O1 C14 F2 110.0(8) . .
F3 C14 F1 112.3(8) . .
O1 C14 F1 117.4(8) . .
F2 C14 F1 97.6(7) . .

loop_
_geom_bond_atom_site_label_1
_geom_bond_atom_site_label_2
_geom_bond_distance
_geom_bond_site_symmetry_2
S1 N2 1.585(5) .
S1 N1 1.587(5) .
S2 C7 1.723(6) .
S2 C4 1.738(5) .
F1 C14 1.329(10) .
F2 C14 1.325(10) .
F3 C14 1.263(8) .
O1 C14 1.291(9) .
O1 C10 1.407(8) .
N1 C1 1.377(7) .
N2 C2 1.370(7) .
C1 C3 1.422(7) .
C1 C2 1.444(7) .
C2 C3 1.423(7) 2_576
C3 C2 1.423(7) 2_576
C3 C4 1.434(7) .
C4 C5 1.382(8) .
C5 C6 1.399(8) .
C5 H5 0.9300 .
C6 C7 1.353(8) .
C6 H6 0.9300 .
C7 C8 1.484(8) .
C8 C13 1.380(8) .
C8 C9 1.380(8) .
C9 C10 1.389(9) .
C9 H9 0.9300 .
C10 C11 1.358(10) .
C11 C12 1.381(9) .
C11 H11 0.9300 .
C12 C13 1.373(9) .
C12 H12 0.9300 .
C13 H13 0.9300 .

loop_
_geom_torsion_atom_site_label_1
_geom_torsion_atom_site_label_2
_geom_torsion_atom_site_label_3
_geom_torsion_atom_site_label_4
_geom_torsion
_geom_torsion_site_symmetry_1
_geom_torsion_site_symmetry_4
N2 S1 N1 C1 0.4(4) . .
N1 S1 N2 C2 -0.7(4) . .
S1 N1 C1 C3 179.8(4) . .
S1 N1 C1 C2 0.1(5) . .
S1 N2 C2 C3 -179.3(4) . 2_576
S1 N2 C2 C1 0.8(5) . .
N1 C1 C2 N2 -0.6(6) . .
C3 C1 C2 N2 179.7(5) . .
N1 C1 C2 C3 179.5(5) . 2_576
C3 C1 C2 C3 -0.2(9) . 2_576
N1 C1 C3 C2 -179.5(5) . 2_576
C2 C1 C3 C2 0.2(8) . 2_576
N1 C1 C3 C4 -0.3(8) . .
C2 C1 C3 C4 179.4(5) . .
C1 C3 C4 C5 -175.4(6) . .
C2 C3 C4 C5 3.7(9) 2_576 .
C1 C3 C4 S2 2.2(8) . .
C2 C3 C4 S2 -178.6(4) 2_576 .
C7 S2 C4 C5 -0.3(5) . .
C7 S2 C4 C3 -178.4(5) . .
C3 C4 C5 C6 178.1(6) . .
S2 C4 C5 C6 0.2(7) . .
C4 C5 C6 C7 0.1(9) . .
C5 C6 C7 C8 -178.7(6) . .
C5 C6 C7 S2 -0.4(7) . .
C4 S2 C7 C6 0.4(5) . .
C4 S2 C7 C8 178.9(5) . .
C6 C7 C8 C13 -173.1(7) . .
S2 C7 C8 C13 8.7(8) . .
C6 C7 C8 C9 5.9(10) . .
S2 C7 C8 C9 -172.4(5) . .
C13 C8 C9 C10 -2.8(10) . .
C7 C8 C9 C10 178.2(6) . .
C8 C9 C10 C11 2.3(12) . .
C8 C9 C10 O1 177.9(7) . .
C14 O1 C10 C11 -135.7(9) . .
C14 O1 C10 C9 48.3(13) . .
C9 C10 C11 C12 -0.7(12) . .
O1 C10 C11 C12 -176.7(7) . .
C10 C11 C12 C13 -0.2(12) . .
C11 C12 C13 C8 -0.4(12) . .
C9 C8 C13 C12 2.0(11) . .
C7 C8 C13 C12 -179.1(7) . .
C10 O1 C14 F3 167.1(8) . .
C10 O1 C14 F2 -76.5(11) . .
C10 O1 C14 F1 33.8(13) . .
